data_7026541
loop_
_publ_author_name
'Liu, Guohua'
'Liang, Xiaohui'
'Meetsma, Auke'
'Hessen, Bart'

_publ_section_title
;
 Synthesis and structure of an aminoethyl-functionalized cyclopentadienyl
 vanadium(I) dinitrogen complex.
;
_journal_issue 34
_journal_name_full 'Dalton transactions (Cambridge, England : 2003)'
_journal_page_first 7891
_journal_page_last 7893
_journal_paper_doi 10.1039/c0dt00499e
_journal_volume 39
_journal_year 2010
_chemical_formula_moiety 'C52 H66 N4 P2 V2'
_chemical_formula_sum 'C52 H66 N4 P2 V2'
_chemical_formula_weight 910.91
_chemical_name_systematic ' ?'
_space_group_IT_number 2
_symmetry_cell_setting triclinic
_symmetry_Int_Tables_number 2
_symmetry_space_group_name_Hall '-P 1'
_symmetry_space_group_name_H-M 'P -1'
_atom_sites_solution_hydrogens geom
_atom_sites_solution_primary direct
_atom_sites_solution_secondary difmap
_audit_creation_method SHELXL-97
_cell_angle_alpha 79.989(3)
_cell_angle_beta 83.952(3)
_cell_angle_gamma 88.051(3)
_cell_formula_units_Z 2
_cell_length_a 12.182(2)
_cell_length_b 14.323(3)
_cell_length_c 14.344(3)
_cell_measurement_reflns_used 2436
_cell_measurement_temperature 100(1)
_cell_measurement_theta_max 23.24
_cell_measurement_theta_min 2.39
_cell_volume 2450.6(8)
_computing_cell_refinement 'Bruker SMART'
_computing_data_collection 'Bruker SMART'
_computing_data_reduction 'Bruker SAINT'
_computing_molecular_graphics 'Bruker SHELXTL'
_computing_publication_material 'Bruker SHELXTL'
_computing_structure_refinement 'SHELXL-97 (Sheldrick, 1997)'
_computing_structure_solution 'SHELXS-97 (Sheldrick, 1997)'
_diffrn_ambient_temperature 100(1)
_diffrn_detector_area_resol_mean 18.4
_diffrn_measured_fraction_theta_full 0.976
_diffrn_measured_fraction_theta_max 0.976
_diffrn_measurement_device_type 'CCD area detector'
_diffrn_measurement_method 'phi and omega scans'
_diffrn_radiation_monochromator graphite
_diffrn_radiation_source 'fine-focus sealed tube'
_diffrn_radiation_type MoK\a
_diffrn_radiation_wavelength 0.71073
_diffrn_reflns_av_R_equivalents 0.1608
_diffrn_reflns_av_sigmaI/netI 0.2944
_diffrn_reflns_limit_h_max 13
_diffrn_reflns_limit_h_min -13
_diffrn_reflns_limit_k_max 16
_diffrn_reflns_limit_k_min -16
_diffrn_reflns_limit_l_max 16
_diffrn_reflns_limit_l_min -16
_diffrn_reflns_number 964
_diffrn_reflns_theta_full 24.11
_diffrn_reflns_theta_max 24.11
_diffrn_reflns_theta_min 2.20
_exptl_absorpt_coefficient_mu 0.485
_exptl_absorpt_correction_T_max 0.9832
_exptl_absorpt_correction_T_min 0.8203
_exptl_absorpt_correction_type empirical
_exptl_absorpt_process_details 'SADABS (Bruker, 1998)'
_exptl_crystal_colour red
_exptl_crystal_density_diffrn 1.234
_exptl_crystal_density_method 'not measured'
_exptl_crystal_description needle
_exptl_crystal_F_000 964
_exptl_crystal_size_max 0.300
_exptl_crystal_size_mid 0.065
_exptl_crystal_size_min 0.035
_refine_diff_density_max 0.5
_refine_diff_density_min -0.5(1)
_refine_diff_density_rms 0.050
_refine_ls_goodness_of_fit_ref 0.903
_refine_ls_hydrogen_treatment constr
_refine_ls_matrix_type full
_refine_ls_number_parameters 551
_refine_ls_number_reflns 7680
_refine_ls_number_restraints 0
_refine_ls_restrained_S_all 0.903
_refine_ls_R_factor_all 0.0853
_refine_ls_R_factor_gt 0.0776
_refine_ls_shift/su_max 0.000
_refine_ls_shift/su_mean 0.000
_refine_ls_structure_factor_coef Fsqd
_refine_ls_weighting_details 'calc w=1/[\s^2^(Fo^2^)+(0.0593P)^2^+0.0P] where P=(Fo^2^+2Fc^2^)/3'
_refine_ls_weighting_scheme calc
_refine_ls_wR_factor_gt 0.1432
_refine_ls_wR_factor_ref 0.1761
_reflns_number_gt 3226
_reflns_number_total 7680
_reflns_threshold_expression >4sigma(I)
_cod_data_source_file c0dt00499e.txt
_cod_data_source_block cp881
_cod_depositor_comments
;
The following automatic conversions were performed:

'_symmetry_cell_setting' value 'Triclinic' changed to 'triclinic'
according to /home/saulius/struct/CIF-dictionaries/cif_core.dic
dictionary named 'cif_core.dic' version 2.4.2 from 2011-04-26.

Automatic conversion script
Id: cif_fix_values 1891 2012-01-12 08:04:46Z andrius 
;
_cod_database_code 7026541

loop_
_symmetry_equiv_pos_site_id
_symmetry_equiv_pos_as_xyz
1 x,y,z
2 -x,-y,-z

loop_
_atom_site_aniso_label
_atom_site_aniso_U_11
_atom_site_aniso_U_22
_atom_site_aniso_U_33
_atom_site_aniso_U_23
_atom_site_aniso_U_13
_atom_site_aniso_U_12
V1 0.0184 0.0105 0.0150 -0.0025 0.0003 0.0014
V2 0.0156 0.0077 0.0171 -0.0035 -0.0040 0.0004
P1 0.0244 0.0151 0.0214 -0.0014 -0.0032 -0.0049
P2 0.0210 0.0145 0.0204 -0.0016 -0.0005 -0.0033
N1 0.0370 0.0228 0.0481 -0.0069 -0.0144 0.0124
N2 0.0251 0.0068 0.0157 0.0026 -0.0057 -0.0044
N3 0.0135 0.0066 0.0113 -0.0025 0.0024 -0.0057
N4 0.0455 0.0285 0.0261 0.0009 0.0031 0.0222
C1 0.0138 0.0265 0.0121 -0.0153 -0.0004 0.0003
C2 0.0217 0.0194 0.0156 -0.0022 0.0027 0.0068
C3 0.0468 0.0046 0.0214 0.0007 0.0010 -0.0066
C4 0.0163 0.0218 0.0257 -0.0091 0.0007 0.0093
C5 0.0244 0.0059 0.0095 -0.0032 0.0049 0.0014
C6 0.0217 0.0278 0.0387 -0.0110 0.0062 -0.0059
C7 0.0443 0.0165 0.0430 0.0025 -0.0283 0.0080
C8 0.0384 0.0498 0.1024 -0.0043 -0.0338 0.0130
C9 0.0955 0.0392 0.0367 -0.0038 -0.0279 0.0071
C10 0.0387 0.0200 0.0215 -0.0017 -0.0057 -0.0065
C11 0.0318 0.0186 0.0283 -0.0051 0.0075 0.0023
C12 0.0337 0.0098 0.0355 -0.0168 0.0119 0.0012
C13 0.0236 0.0243 0.0337 -0.0119 -0.0045 -0.0027
C14 0.0273 0.0176 0.0104 -0.0034 -0.0044 -0.0008
C15 0.0224 0.0082 0.0241 -0.0057 0.0071 0.0034
C16 0.0238 0.0150 0.0189 -0.0067 -0.0008 0.0108
C17 0.0129 0.0115 0.0282 -0.0064 -0.0022 0.0072
C18 0.0225 0.0111 0.0136 -0.0003 -0.0053 0.0008
C19 0.0248 0.0068 0.0226 0.0004 -0.0011 0.0054
C20 0.0372 0.0233 0.0274 -0.0052 -0.0090 -0.0036
C21 0.0451 0.0199 0.0190 0.0033 -0.0222 -0.0018
C22 0.0333 0.0299 0.0250 -0.0029 -0.0180 -0.0097
C23 0.0249 0.0256 0.0190 0.0045 -0.0087 0.0032
C24 0.0164 0.0254 0.0300 -0.0106 -0.0029 0.0030
C25 0.0369 0.0281 0.0228 -0.0005 0.0066 -0.0179
C26 0.0418 0.0256 0.0177 -0.0158 -0.0071 -0.0130
C27 0.0342 0.0185 0.0144 0.0000 -0.0126 0.0089
C28 0.0281 0.0370 0.0110 -0.0061 0.0044 -0.0012
C29 0.0287 0.0187 0.0239 -0.0034 0.0003 0.0005
C30 0.0206 0.0231 0.0114 -0.0026 -0.0032 0.0013
C31 0.0226 0.0148 0.0219 -0.0032 -0.0007 0.0052
C32 0.0255 0.0235 0.0250 0.0088 -0.0105 0.0128
C33 0.0450 0.0201 0.0297 -0.0002 -0.0117 0.0039
C34 0.0686 0.0483 0.0700 -0.0062 -0.0228 0.0437
C35 0.0385 0.0565 0.0742 -0.0046 0.0025 0.0204
C36 0.0287 0.0096 0.0084 -0.0002 -0.0019 -0.0037
C37 0.0305 0.0253 0.0156 -0.0034 0.0063 -0.0027
C38 0.0314 0.0194 0.0236 -0.0056 0.0085 -0.0138
C39 0.0398 0.0038 0.0193 -0.0035 -0.0040 -0.0065
C40 0.0193 0.0232 0.0141 -0.0047 -0.0055 -0.0018
C41 0.0056 0.0075 0.0132 0.0063 -0.0029 -0.0007
C42 0.0125 0.0150 0.0155 0.0018 -0.0041 -0.0048
C43 0.0163 0.0113 0.0139 0.0006 -0.0122 -0.0023
C45 0.0312 0.0097 0.0191 -0.0037 0.0004 -0.0088
C46 0.0335 0.0111 0.0319 -0.0086 0.0021 -0.0045
C47 0.0414 0.0107 0.0116 -0.0026 0.0073 -0.0029
C48 0.0375 0.0260 0.0225 -0.0066 -0.0017 -0.0069
C49 0.0248 0.0075 0.0198 -0.0051 0.0046 -0.0053
C50 0.0170 0.0298 0.0216 -0.0055 0.0157 -0.0044
C51 0.0220 0.0171 0.0226 0.0019 -0.0036 -0.0042
C52 0.0487 0.0133 0.0316 -0.0031 -0.0118 -0.0082

loop_
_atom_site_label
_atom_site_type_symbol
_atom_site_thermal_displace_type
_atom_site_fract_x
_atom_site_fract_y
_atom_site_fract_z
_atom_site_occupancy
_atom_site_U_iso_or_equiv
V1 V Uani 0.08697(11) 0.14280(8) 0.27552(9) 1.000 0.0148(5)
V2 V Uani 0.35067(11) -0.10726(8) 0.32715(9) 1.000 0.0131(5)
P1 P Uani -0.00697(18) 0.03373(14) 0.20503(15) 1.000 0.0203(8)
P2 P Uani 0.46664(18) -0.00728(14) 0.21105(15) 1.000 0.0190(8)
N1 N Uani -0.1972(6) 0.4585(4) 0.2060(5) 1.000 0.035(3)
N2 N Uani 0.1869(5) 0.0513(4) 0.2927(4) 1.000 0.016(2)
N3 N Uani 0.2497(5) -0.0161(4) 0.3055(4) 1.000 0.010(2)
N4 N Uani 0.6416(6) -0.4292(5) 0.4409(5) 1.000 0.035(3)
C1 C Uani 0.0718(6) 0.2473(5) 0.3820(5) 1.000 0.016(2)
C2 C Uani 0.0688(6) 0.1539(5) 0.4314(5) 1.000 0.020(2)
C3 C Uani -0.0241(7) 0.1094(5) 0.4134(5) 1.000 0.023(3)
C4 C Uani -0.0832(6) 0.1780(5) 0.3519(5) 1.000 0.020(2)
C5 C Uani -0.0243(6) 0.2626(5) 0.3338(5) 1.000 0.015(2)
C6 C Uani -0.0553(6) 0.3547(5) 0.2760(6) 1.000 0.027(2)
C7 C Uani -0.1691(7) 0.3607(5) 0.2503(6) 1.000 0.032(3)
C8 C Uani -0.3152(8) 0.4706(7) 0.1996(8) 1.000 0.063(4)
C9 C Uani -0.1373(9) 0.4891(6) 0.1131(6) 1.000 0.057(4)
C10 C Uani 0.2526(7) 0.4023(5) 0.1162(5) 1.000 0.026(3)
C11 C Uani 0.3260(7) 0.4734(5) 0.1145(6) 1.000 0.027(3)
C12 C Uani 0.3985(7) 0.4696(5) 0.1810(5) 1.000 0.025(3)
C13 C Uani 0.3987(7) 0.3926(5) 0.2543(6) 1.000 0.026(2)
C14 C Uani 0.3255(6) 0.3209(5) 0.2584(5) 1.000 0.019(2)
C15 C Uani 0.2527(6) 0.3224(5) 0.1876(5) 1.000 0.019(2)
C16 C Uani 0.1743(6) 0.2471(5) 0.1933(5) 1.000 0.019(2)
C17 C Uani 0.1142(6) 0.2141(5) 0.1378(5) 1.000 0.018(2)
C18 C Uani 0.0985(6) 0.2332(5) 0.0356(5) 1.000 0.0170(19)
C19 C Uani 0.1771(7) 0.2162(5) -0.0331(5) 1.000 0.020(2)
C20 C Uani 0.1625(7) 0.2381(5) -0.1280(6) 1.000 0.027(2)
C21 C Uani 0.0634(7) 0.2772(5) -0.1575(6) 1.000 0.027(3)
C22 C Uani -0.0190(7) 0.2954(5) -0.0875(5) 1.000 0.027(2)
C23 C Uani -0.0033(7) 0.2726(5) 0.0069(5) 1.000 0.024(2)
C24 C Uani -0.1255(6) 0.0690(5) 0.1394(5) 1.000 0.024(3)
C25 C Uani -0.0602(7) -0.0678(5) 0.2891(5) 1.000 0.030(3)
C26 C Uani 0.0817(6) -0.0230(5) 0.1222(5) 1.000 0.026(3)
C27 C Uani 0.3553(7) -0.2096(5) 0.4668(5) 1.000 0.021(2)
C28 C Uani 0.3228(7) -0.1192(5) 0.4868(5) 1.000 0.025(2)
C29 C Uani 0.4111(7) -0.0595(5) 0.4542(5) 1.000 0.024(3)
C30 C Uani 0.4983(7) -0.1109(5) 0.4149(5) 1.000 0.020(2)
C31 C Uani 0.4653(7) -0.2051(5) 0.4235(5) 1.000 0.021(2)
C32 C Uani 0.5321(7) -0.2853(5) 0.3903(5) 1.000 0.026(3)
C33 C Uani 0.5823(7) -0.3511(5) 0.4700(5) 1.000 0.030(3)
C34 C Uani 0.6725(8) -0.4970(6) 0.5234(7) 1.000 0.062(4)
C35 C Uani 0.7398(8) -0.3990(7) 0.3784(7) 1.000 0.058(4)
C36 C Uani 0.1134(6) -0.2860(5) 0.3966(5) 1.000 0.015(2)
C37 C Uani 0.0398(7) -0.3585(5) 0.4259(5) 1.000 0.023(2)
C38 C Uani 0.0455(7) -0.4357(5) 0.3805(5) 1.000 0.025(3)
C39 C Uani 0.1249(6) -0.4410(5) 0.3063(5) 1.000 0.020(3)
C40 C Uani 0.1992(6) -0.3704(5) 0.2776(5) 1.000 0.018(2)
C41 C Uani 0.1952(6) -0.2899(5) 0.3222(5) 1.000 0.0115(19)
C42 C Uani 0.2778(6) -0.2159(5) 0.2925(5) 1.000 0.015(2)
C43 C Uani 0.3518(6) -0.1901(5) 0.2229(5) 1.000 0.013(2)
C44 C Uani 0.3899(6) -0.2210(4) 0.1327(5) 1.000 0.0128(19)
C45 C Uani 0.4933(7) -0.2656(5) 0.1202(5) 1.000 0.019(2)
C46 C Uani 0.5282(7) -0.3001(5) 0.0375(5) 1.000 0.024(2)
C47 C Uani 0.4596(7) -0.2920(5) -0.0350(5) 1.000 0.022(3)
C48 C Uani 0.3570(7) -0.2490(5) -0.0230(5) 1.000 0.026(2)
C49 C Uani 0.3232(6) -0.2133(5) 0.0602(5) 1.000 0.018(2)
C50 C Uani 0.5998(6) -0.0477(5) 0.1618(5) 1.000 0.024(3)
C51 C Uani 0.4012(6) 0.0415(5) 0.1064(5) 1.000 0.022(3)
C52 C Uani 0.5037(7) 0.1001(5) 0.2511(5) 1.000 0.030(3)
H1A H Uiso 0.12804 0.29184 0.38129 1.000 0.0193
H2 H Uiso 0.12254 0.12507 0.47142 1.000 0.0234
H3 H Uiso -0.04449 0.04557 0.43707 1.000 0.0298
H4A H Uiso -0.15056 0.16824 0.32774 1.000 0.0253
H6A H Uiso -0.04455 0.40601 0.31214 1.000 0.0352
H6B H Uiso -0.00420 0.36589 0.21689 1.000 0.0352
H7A H Uiso -0.22043 0.34077 0.30803 1.000 0.0408
H7B H Uiso -0.17731 0.31676 0.20527 1.000 0.0408
H8A H Uiso -0.33168 0.53650 0.17262 1.000 0.0945
H8B H Uiso -0.35470 0.45448 0.26317 1.000 0.0945
H8C H Uiso -0.33863 0.42855 0.15842 1.000 0.0945
H9A H Uiso -0.16419 0.45520 0.06639 1.000 0.0842
H9B H Uiso -0.05819 0.47530 0.11657 1.000 0.0842
H9C H Uiso -0.14855 0.55747 0.09327 1.000 0.0842
H10 H Uiso 0.20182 0.40736 0.06951 1.000 0.0319
H11 H Uiso 0.32581 0.52692 0.06513 1.000 0.0323
H12 H Uiso 0.44889 0.51958 0.17699 1.000 0.0311
H13 H Uiso 0.44888 0.38953 0.30111 1.000 0.0314
H14 H Uiso 0.32379 0.26921 0.31002 1.000 0.0217
H19 H Uiso 0.24515 0.18803 -0.01526 1.000 0.0224
H20 H Uiso 0.22097 0.22656 -0.17415 1.000 0.0345
H21 H Uiso 0.05205 0.29102 -0.22304 1.000 0.0329
H22 H Uiso -0.08697 0.32396 -0.10539 1.000 0.0340
H23 H Uiso -0.06136 0.28319 0.05374 1.000 0.0286
H24A H Uiso -0.10414 0.11890 0.08523 1.000 0.0349
H24B H Uiso -0.18451 0.09298 0.18138 1.000 0.0349
H24C H Uiso -0.15189 0.01413 0.11636 1.000 0.0349
H25A H Uiso -0.09108 -0.11263 0.25478 1.000 0.0451
H25B H Uiso -0.11825 -0.04679 0.33397 1.000 0.0451
H25C H Uiso -0.00040 -0.09898 0.32410 1.000 0.0451
H26A H Uiso 0.14365 -0.05435 0.15412 1.000 0.0395
H26B H Uiso 0.10961 0.02468 0.06826 1.000 0.0395
H26C H Uiso 0.03960 -0.07018 0.09955 1.000 0.0395
H27 H Uiso 0.31095 -0.26454 0.47999 1.000 0.0266
H28 H Uiso 0.25368 -0.10237 0.51684 1.000 0.0307
H29 H Uiso 0.41241 0.00595 0.45782 1.000 0.0289
H30 H Uiso 0.56777 -0.08636 0.38695 1.000 0.0220
H32A H Uiso 0.59209 -0.25862 0.34189 1.000 0.0312
H32B H Uiso 0.48417 -0.32236 0.35913 1.000 0.0312
H33A H Uiso 0.63239 -0.31423 0.49911 1.000 0.0380
H33B H Uiso 0.52227 -0.37510 0.51959 1.000 0.0380
H34A H Uiso 0.71449 -0.46447 0.56255 1.000 0.0940
H34B H Uiso 0.71801 -0.54821 0.50151 1.000 0.0940
H34C H Uiso 0.60567 -0.52364 0.56147 1.000 0.0940
H35A H Uiso 0.71876 -0.35863 0.32034 1.000 0.0874
H35B H Uiso 0.78097 -0.45479 0.36157 1.000 0.0874
H35C H Uiso 0.78656 -0.36320 0.41076 1.000 0.0874
H36 H Uiso 0.10844 -0.23257 0.42778 1.000 0.0188
H37 H Uiso -0.01500 -0.35499 0.47746 1.000 0.0292
H38 H Uiso -0.00573 -0.48577 0.40106 1.000 0.0301
H39 H Uiso 0.12751 -0.49430 0.27489 1.000 0.0247
H40 H Uiso 0.25455 -0.37562 0.22684 1.000 0.0221
H45 H Uiso 0.54030 -0.27212 0.16964 1.000 0.0238
H46 H Uiso 0.59884 -0.32936 0.03046 1.000 0.0302
H47 H Uiso 0.48282 -0.31557 -0.09201 1.000 0.0262
H48 H Uiso 0.30896 -0.24356 -0.07171 1.000 0.0340
H49 H Uiso 0.25290 -0.18333 0.06702 1.000 0.0209
H50A H Uiso 0.58973 -0.10415 0.13368 1.000 0.0358
H50B H Uiso 0.64868 -0.06342 0.21245 1.000 0.0358
H50C H Uiso 0.63252 0.00260 0.11257 1.000 0.0358
H51A H Uiso 0.44825 0.09014 0.06657 1.000 0.0315
H51B H Uiso 0.32972 0.07011 0.12511 1.000 0.0315
H51C H Uiso 0.38962 -0.00896 0.07047 1.000 0.0315
H52A H Uiso 0.55156 0.13848 0.20060 1.000 0.0458
H52B H Uiso 0.54273 0.08321 0.30807 1.000 0.0458
H52C H Uiso 0.43651 0.13663 0.26597 1.000 0.0458

loop_
_atom_type_symbol
_atom_type_description
_atom_type_scat_dispersion_real
_atom_type_scat_dispersion_imag
_atom_type_scat_source
V V 0.3005 0.5294 'International Tables Vol C Tables 4.2.6.8 and 6.1.1.4'
P P 0.1023 0.0942 'International Tables Vol C Tables 4.2.6.8 and 6.1.1.4'
N N 0.0061 0.0033 'International Tables Vol C Tables 4.2.6.8 and 6.1.1.4'
H H 0.0000 0.0000 'International Tables Vol C Tables 4.2.6.8 and 6.1.1.4'
C C 0.0033 0.0016 'International Tables Vol C Tables 4.2.6.8 and 6.1.1.4'

loop_
_geom_angle_atom_site_label_1
_geom_angle_atom_site_label_2
_geom_angle_atom_site_label_3
_geom_angle
_geom_angle_publ_flag
P1 V1 N2 84.6(2) yes
P1 V1 C1 146.0(2) yes
P1 V1 C2 125.6(2) yes
P1 V1 C3 91.7(2) yes
P1 V1 C4 87.21(19) yes
P1 V1 C5 115.83(19) yes
P1 V1 C16 120.1(2) yes
P1 V1 C17 83.9(2) yes
N2 V1 C1 116.8(3) yes
N2 V1 C2 91.9(3) yes
N2 V1 C3 100.8(3) yes
N2 V1 C4 136.0(3) yes
N2 V1 C5 150.1(3) yes
N2 V1 C16 102.0(3) yes
N2 V1 C17 108.4(3) yes
C1 V1 C2 35.7(3) yes
C1 V1 C3 59.9(3) yes
C1 V1 C4 58.9(3) yes
C1 V1 C5 35.2(3) yes
C1 V1 C16 82.9(3) yes
C1 V1 C17 110.9(3) yes
C2 V1 C3 35.7(3) yes
C2 V1 C4 59.2(3) yes
C2 V1 C5 58.7(3) yes
C2 V1 C16 113.8(3) yes
C2 V1 C17 146.4(3) yes
C3 V1 C4 36.3(3) yes
C3 V1 C5 59.3(3) yes
C3 V1 C16 142.2(3) yes
C3 V1 C17 149.9(3) yes
C4 V1 C5 34.8(3) yes
C4 V1 C16 119.3(3) yes
C4 V1 C17 113.6(3) yes
C5 V1 C16 86.9(3) yes
C5 V1 C17 96.0(3) yes
C16 V1 C17 37.1(3) yes
P2 V2 N3 85.0(2) yes
P2 V2 C27 141.4(2) yes
P2 V2 C28 131.4(2) yes
P2 V2 C29 95.9(2) yes
P2 V2 C30 83.1(2) yes
P2 V2 C31 107.1(2) yes
P2 V2 C42 120.2(2) yes
P2 V2 C43 84.1(2) yes
N3 V2 C27 124.3(3) yes
N3 V2 C28 94.0(3) yes
N3 V2 C29 96.6(3) yes
N3 V2 C30 128.3(3) yes
N3 V2 C31 153.4(3) yes
N3 V2 C42 101.4(3) yes
N3 V2 C43 108.1(3) yes
C27 V2 C28 36.3(3) yes
C27 V2 C29 59.6(3) yes
C27 V2 C30 59.4(3) yes
C27 V2 C31 35.8(3) yes
C27 V2 C42 81.4(3) yes
C27 V2 C43 106.1(3) yes
C28 V2 C29 35.8(3) yes
C28 V2 C30 59.9(3) yes
C28 V2 C31 60.0(3) yes
C28 V2 C42 107.6(3) yes
C28 V2 C43 140.3(3) yes
C29 V2 C30 35.8(3) yes
C29 V2 C31 59.3(3) yes
C29 V2 C42 140.6(3) yes
C29 V2 C43 155.3(3) yes
C30 V2 C31 35.3(3) yes
C30 V2 C42 127.8(3) yes
C30 V2 C43 120.4(3) yes
C31 V2 C42 92.9(3) yes
C31 V2 C43 96.9(3) yes
C42 V2 C43 37.0(3) yes
V1 P1 C24 122.2(3) yes
V1 P1 C25 113.7(3) yes
V1 P1 C26 113.4(3) yes
C24 P1 C25 101.4(4) yes
C24 P1 C26 102.2(3) yes
C25 P1 C26 101.3(3) yes
V2 P2 C50 122.1(3) yes
V2 P2 C51 113.6(3) yes
V2 P2 C52 113.0(3) yes
C50 P2 C51 102.7(3) yes
C50 P2 C52 101.7(4) yes
C51 P2 C52 101.1(3) yes
C7 N1 C8 111.3(7) yes
C7 N1 C9 113.8(7) yes
C8 N1 C9 109.9(8) yes
V1 N2 N3 175.4(6) yes
V2 N3 N2 174.5(5) yes
C33 N4 C34 110.9(7) yes
C33 N4 C35 111.3(7) yes
C34 N4 C35 109.5(7) yes
V1 C1 C2 70.2(4) yes
V1 C1 C5 74.5(4) yes
C2 C1 C5 107.2(6) no
V1 C2 C1 74.1(4) yes
V1 C2 C3 72.4(4) yes
C1 C2 C3 109.9(6) no
V1 C3 C2 71.9(4) yes
V1 C3 C4 74.1(4) yes
C2 C3 C4 106.8(6) no
V1 C4 C3 69.6(4) yes
V1 C4 C5 74.2(4) yes
C3 C4 C5 108.0(6) no
V1 C5 C1 70.3(4) yes
V1 C5 C4 71.1(4) yes
V1 C5 C6 125.2(5) yes
C1 C5 C4 108.1(6) no
C1 C5 C6 124.4(7) no
C4 C5 C6 127.6(7) no
C5 C6 C7 114.8(6) no
N1 C7 C6 110.8(6) yes
C11 C10 C15 119.4(7) no
C10 C11 C12 122.3(7) no
C11 C12 C13 119.8(7) no
C12 C13 C14 119.2(8) no
C13 C14 C15 121.4(7) no
C10 C15 C14 117.8(7) no
C10 C15 C16 121.0(7) no
C14 C15 C16 121.0(6) no
V1 C16 C15 147.4(5) yes
V1 C16 C17 74.1(5) yes
C15 C16 C17 138.4(7) no
V1 C17 C16 68.8(4) yes
V1 C17 C18 154.6(6) yes
C16 C17 C18 136.6(7) no
C17 C18 C19 123.3(7) no
C17 C18 C23 119.1(6) no
C19 C18 C23 117.6(7) no
C18 C19 C20 122.4(8) no
C19 C20 C21 120.8(8) no
C20 C21 C22 117.6(8) no
C21 C22 C23 120.8(8) no
C18 C23 C22 120.7(7) no
V2 C27 C28 71.3(4) yes
V2 C27 C31 74.3(4) yes
C28 C27 C31 108.6(7) no
V2 C28 C27 72.5(4) yes
V2 C28 C29 72.0(4) yes
C27 C28 C29 107.0(7) no
V2 C29 C28 72.2(4) yes
V2 C29 C30 73.7(4) yes
C28 C29 C30 109.3(7) no
V2 C30 C29 70.5(5) yes
V2 C30 C31 73.7(5) yes
C29 C30 C31 108.2(7) no
V2 C31 C27 69.9(4) yes
V2 C31 C30 71.1(4) yes
V2 C31 C32 122.6(5) yes
C27 C31 C30 106.8(7) no
C27 C31 C32 126.4(7) no
C30 C31 C32 126.8(7) no
C31 C32 C33 113.4(6) no
N4 C33 C32 114.2(6) yes
C37 C36 C41 121.0(7) no
C36 C37 C38 120.0(7) no
C37 C38 C39 120.2(7) no
C38 C39 C40 120.4(7) no
C39 C40 C41 120.9(7) no
C36 C41 C40 117.5(7) no
C36 C41 C42 122.2(7) no
C40 C41 C42 120.3(6) no
V2 C42 C41 146.2(5) yes
V2 C42 C43 75.1(5) yes
C41 C42 C43 138.6(7) no
V2 C43 C42 67.9(4) yes
V2 C43 C44 155.8(5) yes
C42 C43 C44 136.3(7) no
C43 C44 C45 120.7(6) no
C43 C44 C49 121.4(7) no
C45 C44 C49 117.7(6) no
C44 C45 C46 121.6(7) no
C45 C46 C47 120.0(8) no
C46 C47 C48 118.9(7) no
C47 C48 C49 120.6(7) no
C44 C49 C48 121.2(7) no
V1 C1 H1A 121.00 no
C2 C1 H1A 126.00 no
C5 C1 H1A 126.00 no
V1 C2 H2 120.00 no
C1 C2 H2 125.00 no
C3 C2 H2 125.00 no
V1 C3 H3 119.00 no
C2 C3 H3 127.00 no
C4 C3 H3 127.00 no
V1 C4 H4A 122.00 no
C3 C4 H4A 126.00 no
C5 C4 H4A 126.00 no
C5 C6 H6A 109.00 no
C5 C6 H6B 109.00 no
C7 C6 H6A 109.00 no
C7 C6 H6B 109.00 no
H6A C6 H6B 108.00 no
N1 C7 H7A 109.00 no
N1 C7 H7B 109.00 no
C6 C7 H7A 109.00 no
C6 C7 H7B 109.00 no
H7A C7 H7B 108.00 no
N1 C8 H8A 109.00 no
N1 C8 H8B 109.00 no
N1 C8 H8C 109.00 no
H8A C8 H8B 109.00 no
H8A C8 H8C 109.00 no
H8B C8 H8C 109.00 no
N1 C9 H9A 109.00 no
N1 C9 H9B 109.00 no
N1 C9 H9C 109.00 no
H9A C9 H9B 109.00 no
H9A C9 H9C 109.00 no
H9B C9 H9C 109.00 no
C11 C10 H10 120.00 no
C15 C10 H10 120.00 no
C10 C11 H11 119.00 no
C12 C11 H11 119.00 no
C11 C12 H12 120.00 no
C13 C12 H12 120.00 no
C12 C13 H13 120.00 no
C14 C13 H13 120.00 no
C13 C14 H14 119.00 no
C15 C14 H14 119.00 no
C18 C19 H19 119.00 no
C20 C19 H19 119.00 no
C19 C20 H20 120.00 no
C21 C20 H20 120.00 no
C20 C21 H21 121.00 no
C22 C21 H21 121.00 no
C21 C22 H22 120.00 no
C23 C22 H22 120.00 no
C18 C23 H23 120.00 no
C22 C23 H23 120.00 no
P1 C24 H24A 109.00 no
P1 C24 H24B 109.00 no
P1 C24 H24C 109.00 no
H24A C24 H24B 109.00 no
H24A C24 H24C 109.00 no
H24B C24 H24C 109.00 no
P1 C25 H25A 109.00 no
P1 C25 H25B 109.00 no
P1 C25 H25C 109.00 no
H25A C25 H25B 109.00 no
H25A C25 H25C 109.00 no
H25B C25 H25C 109.00 no
P1 C26 H26A 109.00 no
P1 C26 H26B 109.00 no
P1 C26 H26C 109.00 no
H26A C26 H26B 109.00 no
H26A C26 H26C 109.00 no
H26B C26 H26C 109.00 no
V2 C27 H27 120.00 no
C28 C27 H27 126.00 no
C31 C27 H27 126.00 no
V2 C28 H28 121.00 no
C27 C28 H28 127.00 no
C29 C28 H28 127.00 no
V2 C29 H29 120.00 no
C28 C29 H29 125.00 no
C30 C29 H29 125.00 no
V2 C30 H30 122.00 no
C29 C30 H30 126.00 no
C31 C30 H30 126.00 no
C31 C32 H32A 109.00 no
C31 C32 H32B 109.00 no
C33 C32 H32A 109.00 no
C33 C32 H32B 109.00 no
H32A C32 H32B 108.00 no
N4 C33 H33A 109.00 no
N4 C33 H33B 109.00 no
C32 C33 H33A 109.00 no
C32 C33 H33B 109.00 no
H33A C33 H33B 108.00 no
N4 C34 H34A 109.00 no
N4 C34 H34B 109.00 no
N4 C34 H34C 109.00 no
H34A C34 H34B 109.00 no
H34A C34 H34C 109.00 no
H34B C34 H34C 109.00 no
N4 C35 H35A 109.00 no
N4 C35 H35B 109.00 no
N4 C35 H35C 109.00 no
H35A C35 H35B 109.00 no
H35A C35 H35C 109.00 no
H35B C35 H35C 109.00 no
C37 C36 H36 119.00 no
C41 C36 H36 119.00 no
C36 C37 H37 120.00 no
C38 C37 H37 120.00 no
C37 C38 H38 120.00 no
C39 C38 H38 120.00 no
C38 C39 H39 120.00 no
C40 C39 H39 120.00 no
C39 C40 H40 120.00 no
C41 C40 H40 120.00 no
C44 C45 H45 119.00 no
C46 C45 H45 119.00 no
C45 C46 H46 120.00 no
C47 C46 H46 120.00 no
C46 C47 H47 121.00 no
C48 C47 H47 121.00 no
C47 C48 H48 120.00 no
C49 C48 H48 120.00 no
C44 C49 H49 119.00 no
C48 C49 H49 119.00 no
P2 C50 H50A 109.00 no
P2 C50 H50B 109.00 no
P2 C50 H50C 109.00 no
H50A C50 H50B 109.00 no
H50A C50 H50C 109.00 no
H50B C50 H50C 109.00 no
P2 C51 H51A 109.00 no
P2 C51 H51B 109.00 no
P2 C51 H51C 109.00 no
H51A C51 H51B 109.00 no
H51A C51 H51C 109.00 no
H51B C51 H51C 109.00 no
P2 C52 H52A 109.00 no
P2 C52 H52B 109.00 no
P2 C52 H52C 109.00 no
H52A C52 H52B 109.00 no
H52A C52 H52C 109.00 no
H52B C52 H52C 109.00 no

loop_
_geom_bond_atom_site_label_1
_geom_bond_atom_site_label_2
_geom_bond_distance
_geom_bond_publ_flag
V1 P1 2.385(2) yes
V1 N2 1.761(6) yes
V1 C1 2.307(7) yes
V1 C2 2.256(7) yes
V1 C3 2.263(8) yes
V1 C4 2.323(7) yes
V1 C5 2.363(7) yes
V1 C16 1.996(7) yes
V1 C17 2.059(7) yes
V2 P2 2.373(3) yes
V2 N3 1.773(6) yes
V2 C27 2.272(7) yes
V2 C28 2.257(7) yes
V2 C29 2.254(8) yes
V2 C30 2.296(8) yes
V2 C31 2.329(8) yes
V2 C42 1.978(7) yes
V2 C43 2.063(7) yes
P1 C24 1.816(8) yes
P1 C25 1.811(8) yes
P1 C26 1.801(7) yes
P2 C50 1.817(8) yes
P2 C51 1.796(7) yes
P2 C52 1.819(8) yes
N1 C7 1.479(10) yes
N1 C8 1.453(12) yes
N1 C9 1.454(11) yes
N2 N3 1.212(8) yes
N4 C33 1.411(10) yes
N4 C34 1.468(12) yes
N4 C35 1.448(12) yes
C1 C2 1.401(10) no
C1 C5 1.413(10) no
C2 C3 1.386(11) no
C3 C4 1.431(10) no
C4 C5 1.40(1) no
C5 C6 1.491(11) no
C6 C7 1.468(11) no
C10 C11 1.373(11) no
C10 C15 1.397(10) no
C11 C12 1.360(12) no
C12 C13 1.385(11) no
C13 C14 1.372(11) no
C14 C15 1.414(10) no
C15 C16 1.451(10) no
C16 C17 1.292(10) no
C17 C18 1.475(10) no
C18 C19 1.348(11) no
C18 C23 1.416(11) no
C19 C20 1.372(11) no
C20 C21 1.389(12) no
C21 C22 1.395(11) no
C22 C23 1.369(10) no
C27 C28 1.409(10) no
C27 C31 1.415(12) no
C28 C29 1.387(11) no
C29 C30 1.398(11) no
C30 C31 1.402(10) no
C31 C32 1.501(11) no
C32 C33 1.518(11) no
C36 C37 1.375(11) no
C36 C41 1.389(10) no
C37 C38 1.374(10) no
C38 C39 1.371(10) no
C39 C40 1.36(1) no
C40 C41 1.41(1) no
C41 C42 1.464(10) no
C42 C43 1.285(10) no
C43 C44 1.464(10) no
C44 C45 1.402(11) no
C44 C49 1.373(10) no
C45 C46 1.384(10) no
C46 C47 1.389(11) no
C47 C48 1.382(12) no
C48 C49 1.396(10) no
C1 H1A 0.9500 no
C2 H2 0.9500 no
C3 H3 0.9500 no
C4 H4A 0.9500 no
C6 H6A 0.9900 no
C6 H6B 0.9900 no
C7 H7A 0.9900 no
C7 H7B 0.9900 no
C8 H8A 0.9800 no
C8 H8B 0.9800 no
C8 H8C 0.9800 no
C9 H9A 0.9800 no
C9 H9B 0.9800 no
C9 H9C 0.9800 no
C10 H10 0.9500 no
C11 H11 0.9500 no
C12 H12 0.9500 no
C13 H13 0.9500 no
C14 H14 0.9500 no
C19 H19 0.9500 no
C20 H20 0.9500 no
C21 H21 0.9500 no
C22 H22 0.9500 no
C23 H23 0.9500 no
C24 H24A 0.9800 no
C24 H24B 0.9800 no
C24 H24C 0.9800 no
C25 H25A 0.9800 no
C25 H25B 0.9800 no
C25 H25C 0.9800 no
C26 H26A 0.9800 no
C26 H26B 0.9800 no
C26 H26C 0.9800 no
C27 H27 0.9500 no
C28 H28 0.9500 no
C29 H29 0.9500 no
C30 H30 0.9500 no
C32 H32A 0.9900 no
C32 H32B 0.9900 no
C33 H33A 0.9900 no
C33 H33B 0.9900 no
C34 H34A 0.9800 no
C34 H34B 0.9800 no
C34 H34C 0.9800 no
C35 H35A 0.9800 no
C35 H35B 0.9800 no
C35 H35C 0.9800 no
C36 H36 0.9500 no
C37 H37 0.9500 no
C38 H38 0.9500 no
C39 H39 0.9500 no
C40 H40 0.9500 no
C45 H45 0.9500 no
C46 H46 0.9500 no
C47 H47 0.9500 no
C48 H48 0.9500 no
C49 H49 0.9500 no
C50 H50A 0.9800 no
C50 H50B 0.9800 no
C50 H50C 0.9800 no
C51 H51A 0.9800 no
C51 H51B 0.9800 no
C51 H51C 0.9800 no
C52 H52A 0.9800 no
C52 H52B 0.9800 no
C52 H52C 0.9800 no

loop_
_geom_torsion_atom_site_label_1
_geom_torsion_atom_site_label_2
_geom_torsion_atom_site_label_3
_geom_torsion_atom_site_label_4
_geom_torsion
_geom_torsion_publ_flag
N2 V1 P1 C24 -169.4(3) no
N2 V1 P1 C25 68.6(4) no
N2 V1 P1 C26 -46.4(3) no
C1 V1 P1 C24 58.6(5) no
C1 V1 P1 C25 -63.5(5) no
C1 V1 P1 C26 -178.5(4) no
C2 V1 P1 C24 102.2(4) no
C2 V1 P1 C25 -19.9(4) no
C2 V1 P1 C26 -134.9(3) no
C3 V1 P1 C24 90.0(4) no
C3 V1 P1 C25 -32.1(4) no
C3 V1 P1 C26 -147.1(3) no
C4 V1 P1 C24 53.9(3) no
C4 V1 P1 C25 -68.1(3) no
C4 V1 P1 C26 176.9(3) no
C5 V1 P1 C24 33.5(4) no
C5 V1 P1 C25 -88.5(4) no
C5 V1 P1 C26 156.5(3) no
C16 V1 P1 C24 -68.6(4) no
C16 V1 P1 C25 169.3(4) no
C16 V1 P1 C26 54.3(4) no
C17 V1 P1 C24 -60.2(4) no
C17 V1 P1 C25 177.8(4) no
C17 V1 P1 C26 62.8(3) no
P1 V1 C1 C2 73.8(5) no
P1 V1 C1 C5 -41.4(6) no
N2 V1 C1 C2 -50.3(5) no
N2 V1 C1 C5 -165.5(4) no
C2 V1 C1 C5 -115.2(6) no
C3 V1 C1 C2 36.8(4) no
C3 V1 C1 C5 -78.4(5) no
C4 V1 C1 C2 79.2(5) no
C4 V1 C1 C5 -36.0(4) no
C5 V1 C1 C2 115.2(6) no
C16 V1 C1 C2 -150.2(5) no
C16 V1 C1 C5 94.6(4) no
C17 V1 C1 C2 -175.1(4) no
C17 V1 C1 C5 69.7(5) no
P1 V1 C2 C1 -138.7(4) no
P1 V1 C2 C3 -21.2(5) no
N2 V1 C2 C1 136.6(5) no
N2 V1 C2 C3 -105.9(5) no
C1 V1 C2 C3 117.5(6) no
C3 V1 C2 C1 -117.5(6) no
C4 V1 C2 C1 -78.5(5) no
C4 V1 C2 C3 39.0(4) no
C5 V1 C2 C1 -37.7(4) no
C5 V1 C2 C3 79.8(5) no
C16 V1 C2 C1 32.6(5) no
C16 V1 C2 C3 150.1(4) no
C17 V1 C2 C1 8.3(7) no
C17 V1 C2 C3 125.8(6) no
P1 V1 C3 C2 162.9(4) no
P1 V1 C3 C4 -82.9(4) no
N2 V1 C3 C2 78.1(5) no
N2 V1 C3 C4 -167.8(4) no
C1 V1 C3 C2 -36.8(4) no
C1 V1 C3 C4 77.4(4) no
C2 V1 C3 C4 114.2(6) no
C4 V1 C3 C2 -114.2(6) no
C5 V1 C3 C2 -77.8(5) no
C5 V1 C3 C4 36.3(4) no
C16 V1 C3 C2 -48.1(7) no
C16 V1 C3 C4 66.1(6) no
C17 V1 C3 C2 -116.4(6) no
C17 V1 C3 C4 -2.3(8) no
P1 V1 C4 C3 96.7(4) no
P1 V1 C4 C5 -146.6(4) no
N2 V1 C4 C3 17.4(6) no
N2 V1 C4 C5 134.1(5) no
C1 V1 C4 C3 -80.3(5) no
C1 V1 C4 C5 36.4(4) no
C2 V1 C4 C3 -38.4(4) no
C2 V1 C4 C5 78.3(4) no
C3 V1 C4 C5 116.7(6) no
C5 V1 C4 C3 -116.7(6) no
C16 V1 C4 C3 -140.1(4) no
C16 V1 C4 C5 -23.4(5) no
C17 V1 C4 C3 178.8(4) no
C17 V1 C4 C5 -64.6(5) no
P1 V1 C5 C1 155.8(4) no
P1 V1 C5 C4 37.6(4) no
P1 V1 C5 C6 -85.5(6) no
N2 V1 C5 C1 26.7(7) no
N2 V1 C5 C4 -91.5(6) no
N2 V1 C5 C6 145.4(6) no
C1 V1 C5 C4 -118.1(6) no
C1 V1 C5 C6 118.7(8) no
C2 V1 C5 C1 38.2(4) no
C2 V1 C5 C4 -79.9(5) no
C2 V1 C5 C6 156.9(7) no
C3 V1 C5 C1 80.2(5) no
C3 V1 C5 C4 -38.0(4) no
C3 V1 C5 C6 -161.1(7) no
C4 V1 C5 C1 118.1(6) no
C4 V1 C5 C6 -123.1(8) no
C16 V1 C5 C1 -82.1(4) no
C16 V1 C5 C4 159.7(5) no
C16 V1 C5 C6 36.6(6) no
C17 V1 C5 C1 -118.2(4) no
C17 V1 C5 C4 123.7(4) no
C17 V1 C5 C6 0.5(6) no
P1 V1 C16 C15 -169.7(9) no
P1 V1 C16 C17 14.1(5) no
N2 V1 C16 C15 -79.(1) no
N2 V1 C16 C17 104.7(5) no
C1 V1 C16 C15 37.1(10) no
C1 V1 C16 C17 -139.3(5) no
C2 V1 C16 C15 18.5(11) no
C2 V1 C16 C17 -157.8(4) no
C3 V1 C16 C15 46.9(13) no
C3 V1 C16 C17 -129.4(5) no
C4 V1 C16 C15 85.2(11) no
C4 V1 C16 C17 -91.1(5) no
C5 V1 C16 C15 72.1(10) no
C5 V1 C16 C17 -104.2(5) no
C17 V1 C16 C15 176.3(13) no
P1 V1 C17 C16 -167.8(5) no
P1 V1 C17 C18 9.9(12) no
N2 V1 C17 C16 -85.6(5) no
N2 V1 C17 C18 92.1(13) no
C1 V1 C17 C16 43.9(5) no
C1 V1 C17 C18 -138.4(12) no
C2 V1 C17 C16 38.7(7) no
C2 V1 C17 C18 -143.6(11) no
C3 V1 C17 C16 109.4(6) no
C3 V1 C17 C18 -72.9(14) no
C4 V1 C17 C16 108.0(5) no
C4 V1 C17 C18 -74.3(13) no
C5 V1 C17 C16 76.8(5) no
C5 V1 C17 C18 -105.5(13) no
C16 V1 C17 C18 177.7(15) no
N3 V2 P2 C50 -169.7(3) no
N3 V2 P2 C51 -45.8(3) no
N3 V2 P2 C52 68.6(4) no
C27 V2 P2 C50 47.6(4) no
C27 V2 P2 C51 171.4(4) no
C27 V2 P2 C52 -74.2(4) no
C28 V2 P2 C50 99.4(4) no
C28 V2 P2 C51 -136.8(4) no
C28 V2 P2 C52 -22.4(4) no
C29 V2 P2 C50 94.2(4) no
C29 V2 P2 C51 -142.0(3) no
C29 V2 P2 C52 -27.5(4) no
C30 V2 P2 C50 60.7(3) no
C30 V2 P2 C51 -175.4(3) no
C30 V2 P2 C52 -61.0(3) no
C31 V2 P2 C50 34.6(4) no
C31 V2 P2 C51 158.4(3) no
C31 V2 P2 C52 -87.1(4) no
C42 V2 P2 C50 -69.3(4) no
C42 V2 P2 C51 54.5(4) no
C42 V2 P2 C52 169.0(4) no
C43 V2 P2 C50 -60.9(4) no
C43 V2 P2 C51 62.9(3) no
C43 V2 P2 C52 177.4(4) no
P2 V2 C27 C28 94.9(5) no
P2 V2 C27 C31 -21.6(6) no
N3 V2 C27 C28 -38.2(6) no
N3 V2 C27 C31 -154.7(4) no
C28 V2 C27 C31 -116.5(7) no
C29 V2 C27 C28 37.9(5) no
C29 V2 C27 C31 -78.6(5) no
C30 V2 C27 C28 79.7(5) no
C30 V2 C27 C31 -36.8(4) no
C31 V2 C27 C28 116.5(7) no
C42 V2 C27 C28 -136.3(5) no
C42 V2 C27 C31 107.3(5) no
C43 V2 C27 C28 -164.1(5) no
C43 V2 C27 C31 79.4(5) no
P2 V2 C28 C27 -124.0(4) no
P2 V2 C28 C29 -8.8(6) no
N3 V2 C28 C27 149.2(5) no
N3 V2 C28 C29 -95.7(5) no
C27 V2 C28 C29 115.2(7) no
C29 V2 C28 C27 -115.2(7) no
C30 V2 C28 C27 -78.2(5) no
C30 V2 C28 C29 37.0(4) no
C31 V2 C28 C27 -37.2(5) no
C31 V2 C28 C29 78.0(5) no
C42 V2 C28 C27 45.8(6) no
C42 V2 C28 C29 161.0(5) no
C43 V2 C28 C27 24.3(7) no
C43 V2 C28 C29 139.5(5) no
P2 V2 C29 C28 173.4(4) no
P2 V2 C29 C30 -69.5(4) no
N3 V2 C29 C28 87.8(5) no
N3 V2 C29 C30 -155.1(4) no
C27 V2 C29 C28 -38.4(5) no
C27 V2 C29 C30 78.7(5) no
C28 V2 C29 C30 117.1(6) no
C30 V2 C29 C28 -117.1(6) no
C31 V2 C29 C28 -80.2(5) no
C31 V2 C29 C30 36.9(4) no
C42 V2 C29 C28 -29.3(7) no
C42 V2 C29 C30 87.8(6) no
C43 V2 C29 C28 -97.8(8) no
C43 V2 C29 C30 19.3(9) no
P2 V2 C30 C29 110.2(4) no
P2 V2 C30 C31 -133.1(4) no
N3 V2 C30 C29 32.2(6) no
N3 V2 C30 C31 148.8(4) no
C27 V2 C30 C29 -79.3(5) no
C27 V2 C30 C31 37.4(4) no
C28 V2 C30 C29 -37.1(4) no
C28 V2 C30 C31 79.6(5) no
C29 V2 C30 C31 116.7(6) no
C31 V2 C30 C29 -116.7(6) no
C42 V2 C30 C29 -126.6(5) no
C42 V2 C30 C31 -9.9(6) no
C43 V2 C30 C29 -170.8(4) no
C43 V2 C30 C31 -54.1(5) no
P2 V2 C31 C27 166.1(4) no
P2 V2 C31 C30 49.3(4) no
P2 V2 C31 C32 -72.8(6) no
N3 V2 C31 C27 51.9(8) no
N3 V2 C31 C30 -64.9(8) no
N3 V2 C31 C32 173.0(6) no
C27 V2 C31 C30 -116.8(6) no
C27 V2 C31 C32 121.0(8) no
C28 V2 C31 C27 37.7(4) no
C28 V2 C31 C30 -79.2(5) no
C28 V2 C31 C32 158.7(7) no
C29 V2 C31 C27 79.4(5) no
C29 V2 C31 C30 -37.4(4) no
C29 V2 C31 C32 -159.5(7) no
C30 V2 C31 C27 116.8(6) no
C30 V2 C31 C32 -122.1(8) no
C42 V2 C31 C27 -71.0(5) no
C42 V2 C31 C30 172.2(5) no
C42 V2 C31 C32 50.1(6) no
C43 V2 C31 C27 -107.9(4) no
C43 V2 C31 C30 135.3(5) no
C43 V2 C31 C32 13.1(7) no
P2 V2 C42 C41 -169.5(9) no
P2 V2 C42 C43 14.0(5) no
N3 V2 C42 C41 -78.6(10) no
N3 V2 C42 C43 104.9(5) no
C27 V2 C42 C41 44.8(10) no
C27 V2 C42 C43 -131.7(5) no
C28 V2 C42 C41 19.4(11) no
C28 V2 C42 C43 -157.1(5) no
C29 V2 C42 C41 36.9(12) no
C29 V2 C42 C43 -139.6(5) no
C30 V2 C42 C41 84.5(10) no
C30 V2 C42 C43 -92.0(5) no
C31 V2 C42 C41 78.8(10) no
C31 V2 C42 C43 -97.7(5) no
C43 V2 C42 C41 176.5(13) no
P2 V2 C43 C42 -167.9(5) no
P2 V2 C43 C44 12.4(13) no
N3 V2 C43 C42 -85.1(5) no
N3 V2 C43 C44 95.2(13) no
C27 V2 C43 C42 50.2(5) no
C27 V2 C43 C44 -129.6(13) no
C28 V2 C43 C42 35.5(7) no
C28 V2 C43 C44 -144.2(12) no
C29 V2 C43 C42 100.8(8) no
C29 V2 C43 C44 -79.0(15) no
C30 V2 C43 C42 113.7(5) no
C30 V2 C43 C44 -66.1(14) no
C31 V2 C43 C42 85.6(5) no
C31 V2 C43 C44 -94.2(13) no
C42 V2 C43 C44 179.8(16) no
C8 N1 C7 C6 -167.3(7) no
C9 N1 C7 C6 67.9(9) no
C34 N4 C33 C32 -171.1(7) no
C35 N4 C33 C32 66.7(9) no
C5 C1 C2 V1 65.9(5) no
C5 C1 C2 C3 1.8(8) no
V1 C1 C2 C3 -64.1(5) no
V1 C1 C5 C6 -119.7(7) no
C2 C1 C5 V1 -63.0(5) no
V1 C1 C5 C4 61.3(5) no
C2 C1 C5 C4 -1.7(8) no
C2 C1 C5 C6 177.3(7) no
V1 C2 C3 C4 -66.4(5) no
C1 C2 C3 V1 65.2(5) no
C1 C2 C3 C4 -1.3(8) no
C2 C3 C4 C5 0.2(8) no
V1 C3 C4 C5 -64.7(5) no
C2 C3 C4 V1 64.9(5) no
V1 C4 C5 C1 -60.8(5) no
V1 C4 C5 C6 120.3(8) no
C3 C4 C5 V1 61.7(5) no
C3 C4 C5 C1 0.9(8) no
C3 C4 C5 C6 -178.0(7) no
V1 C5 C6 C7 104.1(7) no
C1 C5 C6 C7 -166.9(7) no
C4 C5 C6 C7 11.8(11) no
C5 C6 C7 N1 171.5(6) no
C15 C10 C11 C12 -0.9(12) no
C11 C10 C15 C14 3.2(11) no
C11 C10 C15 C16 178.2(7) no
C10 C11 C12 C13 -0.9(12) no
C11 C12 C13 C14 0.2(12) no
C12 C13 C14 C15 2.3(12) no
C13 C14 C15 C16 -179.0(7) no
C13 C14 C15 C10 -4.0(11) no
C10 C15 C16 C17 23.2(14) no
C14 C15 C16 V1 22.9(14) no
C10 C15 C16 V1 -151.7(8) no
C14 C15 C16 C17 -162.2(9) no
V1 C16 C17 C18 -178.6(10) no
C15 C16 C17 V1 -177.0(11) no
C15 C16 C17 C18 4.4(17) no
V1 C17 C18 C19 -110.2(13) no
V1 C17 C18 C23 70.7(15) no
C16 C17 C18 C23 -112.4(10) no
C16 C17 C18 C19 66.7(13) no
C17 C18 C23 C22 177.2(7) no
C23 C18 C19 C20 1.9(11) no
C17 C18 C19 C20 -176.9(7) no
C19 C18 C23 C22 -2.2(11) no
C18 C19 C20 C21 -1.6(12) no
C19 C20 C21 C22 1.6(11) no
C20 C21 C22 C23 -2.0(11) no
C21 C22 C23 C18 2.3(11) no
C31 C27 C28 V2 65.4(5) no
V2 C27 C28 C29 -64.2(5) no
C28 C27 C31 C32 -179.8(7) no
V2 C27 C31 C32 -116.3(7) no
C31 C27 C28 C29 1.3(8) no
V2 C27 C31 C30 61.9(5) no
C28 C27 C31 V2 -63.5(5) no
C28 C27 C31 C30 -1.6(8) no
C27 C28 C29 V2 64.9(5) no
C27 C28 C29 C30 -0.4(9) no
V2 C28 C29 C30 -64.5(5) no
C28 C29 C30 V2 63.9(5) no
C28 C29 C30 C31 -0.6(9) no
V2 C29 C30 C31 -64.5(5) no
V2 C30 C31 C27 -61.1(5) no
V2 C30 C31 C32 117.0(7) no
C29 C30 C31 C27 1.4(8) no
C29 C30 C31 C32 179.5(7) no
C29 C30 C31 V2 62.5(5) no
C30 C31 C32 C33 101.7(9) no
V2 C31 C32 C33 -168.5(5) no
C27 C31 C32 C33 -80.5(10) no
C31 C32 C33 N4 177.5(7) no
C37 C36 C41 C42 -177.1(7) no
C41 C36 C37 C38 -1.0(12) no
C37 C36 C41 C40 0.5(11) no
C36 C37 C38 C39 0.4(12) no
C37 C38 C39 C40 0.6(12) no
C38 C39 C40 C41 -1.0(11) no
C39 C40 C41 C36 0.5(11) no
C39 C40 C41 C42 178.1(7) no
C36 C41 C42 V2 17.1(14) no
C36 C41 C42 C43 -168.0(9) no
C40 C41 C42 V2 -160.4(8) no
C40 C41 C42 C43 14.5(14) no
C41 C42 C43 V2 -177.1(11) no
V2 C42 C43 C44 -179.9(9) no
C41 C42 C43 C44 2.8(17) no
C42 C43 C44 C49 65.9(12) no
V2 C43 C44 C45 70.0(15) no
V2 C43 C44 C49 -114.5(13) no
C42 C43 C44 C45 -109.7(10) no
C49 C44 C45 C46 0.6(10) no
C43 C44 C49 C48 -175.4(7) no
C45 C44 C49 C48 0.3(10) no
C43 C44 C45 C46 176.3(7) no
C44 C45 C46 C47 -0.8(11) no
C45 C46 C47 C48 0.2(11) no
C46 C47 C48 C49 0.7(11) no
C47 C48 C49 C44 -0.9(11) no
